data_4072429
loop_
_publ_author_name
'Panichakul, Duanghathai'
'Su, Yan'
'Li, Yongxin'
'Deng, Weiqiao'
'Zhao, Jing'
'Li, Xingwei'

_publ_section_title
;
 A Rare \h3Binding Mode of Aryloxides in Iridium, Rhodium, and Ruthenium
 Complexes
;
_journal_issue 24
_journal_name_full Organometallics
_journal_page_first 6390
_journal_paper_doi 10.1021/om800985u
_journal_volume 27
_journal_year 2008
_chemical_absolute_configuration ad
_chemical_formula_moiety 'C30 H27 O2 Rh'
_chemical_formula_sum 'C30 H27 O2 Rh'
_chemical_formula_weight 522.43
_chemical_name_systematic
;

 ?

;
_space_group_IT_number 19
_symmetry_cell_setting orthorhombic
_symmetry_space_group_name_Hall 'P 2ac 2ab'
_symmetry_space_group_name_H-M 'P 21 21 21'
_atom_sites_solution_hydrogens geom
_atom_sites_solution_primary direct
_atom_sites_solution_secondary difmap
_audit_creation_method SHELXL-97
_cell_angle_alpha 90.00
_cell_angle_beta 90.00
_cell_angle_gamma 90.00
_cell_formula_units_Z 8
_cell_length_a 8.0134(2)
_cell_length_b 19.4063(5)
_cell_length_c 29.9106(9)
_cell_measurement_reflns_used 5672
_cell_measurement_temperature 173(2)
_cell_measurement_theta_max 27.92
_cell_measurement_theta_min 2.50
_cell_volume 4651.4(2)
_computing_cell_refinement 'Bruker SMART'
_computing_data_collection 'Bruker SMART'
_computing_data_reduction 'Bruker SAINT'
_computing_molecular_graphics 'Bruker SHELXTL'
_computing_publication_material 'Bruker SHELXTL'
_computing_structure_refinement 'SHELXL-97 (Sheldrick, 1997)'
_computing_structure_solution 'SHELXS-97 (Sheldrick, 1990)'
_diffrn_ambient_temperature 173(2)
_diffrn_measured_fraction_theta_full 0.997
_diffrn_measured_fraction_theta_max 0.997
_diffrn_measurement_device_type 'CCD area detector'
_diffrn_measurement_method 'phi and omega scans'
_diffrn_radiation_monochromator graphite
_diffrn_radiation_source 'fine-focus sealed tube'
_diffrn_radiation_type MoK\a
_diffrn_radiation_wavelength 0.71073
_diffrn_reflns_av_R_equivalents 0.0469
_diffrn_reflns_av_sigmaI/netI 0.0504
_diffrn_reflns_limit_h_max 11
_diffrn_reflns_limit_h_min -9
_diffrn_reflns_limit_k_max 27
_diffrn_reflns_limit_k_min -27
_diffrn_reflns_limit_l_max 41
_diffrn_reflns_limit_l_min -41
_diffrn_reflns_number 44803
_diffrn_reflns_theta_full 29.85
_diffrn_reflns_theta_max 29.85
_diffrn_reflns_theta_min 1.36
_exptl_absorpt_coefficient_mu 0.760
_exptl_absorpt_correction_T_max 0.9279
_exptl_absorpt_correction_T_min 0.8042
_exptl_absorpt_correction_type multi-scan
_exptl_absorpt_process_details sadabs
_exptl_crystal_colour brown
_exptl_crystal_density_diffrn 1.492
_exptl_crystal_density_method 'not measured'
_exptl_crystal_description prism
_exptl_crystal_F_000 2144
_exptl_crystal_size_max 0.30
_exptl_crystal_size_mid 0.10
_exptl_crystal_size_min 0.10
_refine_diff_density_max 0.610
_refine_diff_density_min -0.466
_refine_diff_density_rms 0.080
_refine_ls_abs_structure_details 'Flack H D (1983), Acta Cryst. A39, 876-881'
_refine_ls_abs_structure_Flack -0.015(16)
_refine_ls_extinction_method none
_refine_ls_goodness_of_fit_ref 1.037
_refine_ls_hydrogen_treatment constr
_refine_ls_matrix_type full
_refine_ls_number_parameters 605
_refine_ls_number_reflns 13357
_refine_ls_number_restraints 0
_refine_ls_restrained_S_all 1.037
_refine_ls_R_factor_all 0.0411
_refine_ls_R_factor_gt 0.0326
_refine_ls_shift/su_max 0.005
_refine_ls_shift/su_mean 0.000
_refine_ls_structure_factor_coef Fsqd
_refine_ls_weighting_details 'calc w=1/[\s^2^(Fo^2^)+(0.0297P)^2^+0.0000P] where P=(Fo^2^+2Fc^2^)/3'
_refine_ls_weighting_scheme calc
_refine_ls_wR_factor_gt 0.0660
_refine_ls_wR_factor_ref 0.0698
_reflns_number_gt 11834
_reflns_number_total 13357
_reflns_threshold_expression >2sigma(I)
_cod_data_source_file om800985u_si_004.cif
_cod_data_source_block lxw61
_cod_depositor_comments
;
The following automatic conversions were performed:

'_symmetry_cell_setting' value 'Orthorhombic' changed to
'orthorhombic' according to
/home/saulius/struct/CIF-dictionaries/cif_core.dic dictionary named
'cif_core.dic' version 2.4.1 from 2010-06-29.

Automatic conversion script
Id: cif_fix_values 1715 2011-07-08 13:25:40Z adriana 
;
_cod_original_sg_symbol_H-M P2(1)2(1)2(1)
_cod_database_code 4072429

loop_
_symmetry_equiv_pos_as_xyz
'x, y, z'
'-x+1/2, -y, z+1/2'
'-x, y+1/2, -z+1/2'
'x+1/2, -y+1/2, -z'

loop_
_atom_site_label
_atom_site_type_symbol
_atom_site_fract_x
_atom_site_fract_y
_atom_site_fract_z
_atom_site_U_iso_or_equiv
_atom_site_adp_type
_atom_site_occupancy
_atom_site_symmetry_multiplicity
_atom_site_calc_flag
_atom_site_refinement_flags
Rh1 Rh 1.03599(2) 0.877219(9) 0.803408(6) 0.01748(4) Uani 1 1 d .
Rh2 Rh 0.23641(2) 0.551979(10) 0.945175(7) 0.02066(5) Uani 1 1 d .
C1 C 0.8682(3) 0.76581(13) 0.84774(9) 0.0198(5) Uani 1 1 d .
C2 C 0.8001(3) 0.72788(14) 0.88431(9) 0.0249(6) Uani 1 1 d .
H2 H 0.8250 0.7415 0.9141 0.030 Uiso 1 1 calc R
C3 C 0.7003(3) 0.67272(15) 0.87710(10) 0.0284(6) Uani 1 1 d .
H3 H 0.6589 0.6473 0.9019 0.034 Uiso 1 1 calc R
C4 C 0.6568(3) 0.65243(13) 0.83311(10) 0.0252(6) Uani 1 1 d .
C5 C 0.5506(4) 0.59447(15) 0.82544(12) 0.0363(7) Uani 1 1 d .
H5 H 0.5151 0.5670 0.8500 0.044 Uiso 1 1 calc R
C6 C 0.4996(4) 0.57823(17) 0.78307(13) 0.0433(9) Uani 1 1 d .
H6 H 0.4303 0.5392 0.7782 0.052 Uiso 1 1 calc R
C7 C 0.5491(4) 0.61868(17) 0.74705(11) 0.0371(7) Uani 1 1 d .
H7 H 0.5101 0.6079 0.7179 0.045 Uiso 1 1 calc R
C8 C 0.6538(3) 0.67418(15) 0.75308(10) 0.0271(6) Uani 1 1 d .
H8 H 0.6861 0.7010 0.7280 0.032 Uiso 1 1 calc R
C9 C 0.7141(3) 0.69195(12) 0.79593(9) 0.0198(5) Uani 1 1 d .
C10 C 0.8244(3) 0.74897(12) 0.80428(9) 0.0179(5) Uani 1 1 d .
C11 C 0.8818(3) 0.79503(13) 0.76720(8) 0.0186(5) Uani 1 1 d .
C12 C 0.8073(3) 0.86266(13) 0.76311(9) 0.0206(5) Uani 1 1 d .
C13 C 0.7834(4) 0.89209(14) 0.71913(10) 0.0276(6) Uani 1 1 d .
H13 H 0.7282 0.9352 0.7164 0.033 Uiso 1 1 calc R
C14 C 0.8368(4) 0.86020(15) 0.68224(10) 0.0297(6) Uani 1 1 d .
H14 H 0.8128 0.8797 0.6538 0.036 Uiso 1 1 calc R
C15 C 0.9302(3) 0.79663(14) 0.68465(9) 0.0250(6) Uani 1 1 d .
C16 C 0.9977(4) 0.76547(16) 0.64621(9) 0.0322(7) Uani 1 1 d .
H16 H 0.9781 0.7855 0.6177 0.039 Uiso 1 1 calc R
C17 C 1.0909(4) 0.70682(17) 0.64931(10) 0.0358(7) Uani 1 1 d .
H17 H 1.1348 0.6861 0.6230 0.043 Uiso 1 1 calc R
C18 C 1.1219(4) 0.67723(15) 0.69088(10) 0.0304(6) Uani 1 1 d .
H18 H 1.1908 0.6375 0.6930 0.036 Uiso 1 1 calc R
C19 C 1.0527(4) 0.70534(13) 0.72913(9) 0.0244(6) Uani 1 1 d .
H19 H 1.0716 0.6838 0.7572 0.029 Uiso 1 1 calc R
C20 C 0.9549(3) 0.76529(13) 0.72693(8) 0.0200(5) Uani 1 1 d .
C21 C 1.2994(3) 0.86994(14) 0.79802(11) 0.0308(6) Uani 1 1 d .
C22 C 1.2626(4) 0.91171(15) 0.83602(9) 0.0297(6) Uani 1 1 d .
C23 C 1.1738(4) 0.97067(14) 0.82146(10) 0.0260(6) Uani 1 1 d .
C24 C 1.1549(4) 0.96665(14) 0.77396(10) 0.0266(6) Uani 1 1 d .
C25 C 1.2377(4) 0.90556(15) 0.75904(9) 0.0307(6) Uani 1 1 d .
C26 C 1.3954(4) 0.80381(17) 0.79790(16) 0.0550(11) Uani 1 1 d .
H26A H 1.5152 0.8138 0.7995 0.083 Uiso 1 1 calc R
H26B H 1.3715 0.7784 0.7703 0.083 Uiso 1 1 calc R
H26C H 1.3626 0.7759 0.8238 0.083 Uiso 1 1 calc R
C27 C 1.3071(4) 0.89493(19) 0.88302(11) 0.0458(9) Uani 1 1 d .
H27A H 1.3066 0.9372 0.9009 0.069 Uiso 1 1 calc R
H27B H 1.4185 0.8741 0.8839 0.069 Uiso 1 1 calc R
H27C H 1.2254 0.8624 0.8952 0.069 Uiso 1 1 calc R
C28 C 1.1149(5) 1.02982(17) 0.84991(13) 0.0465(9) Uani 1 1 d .
H28A H 1.1342 1.0191 0.8815 0.070 Uiso 1 1 calc R
H28B H 0.9954 1.0373 0.8449 0.070 Uiso 1 1 calc R
H28C H 1.1767 1.0716 0.8419 0.070 Uiso 1 1 calc R
C29 C 1.0705(5) 1.01863(18) 0.74513(12) 0.0479(9) Uani 1 1 d .
H29A H 0.9729 1.0371 0.7608 0.072 Uiso 1 1 calc R
H29B H 1.0347 0.9968 0.7172 0.072 Uiso 1 1 calc R
H29C H 1.1483 1.0562 0.7384 0.072 Uiso 1 1 calc R
C30 C 1.2661(5) 0.8853(2) 0.71157(11) 0.0556(11) Uani 1 1 d .
H30A H 1.1667 0.8963 0.6939 0.083 Uiso 1 1 calc R
H30B H 1.2878 0.8356 0.7100 0.083 Uiso 1 1 calc R
H30C H 1.3622 0.9105 0.6997 0.083 Uiso 1 1 calc R
C31 C 0.4234(3) 0.43124(15) 0.92264(9) 0.0243(6) Uani 1 1 d .
C32 C 0.5081(3) 0.38274(16) 0.89516(9) 0.0298(6) Uani 1 1 d .
H32 H 0.4921 0.3842 0.8637 0.036 Uiso 1 1 calc R
C33 C 0.6106(4) 0.33472(16) 0.91278(10) 0.0301(7) Uani 1 1 d .
H33 H 0.6643 0.3026 0.8936 0.036 Uiso 1 1 calc R
C34 C 0.6392(3) 0.33142(14) 0.95941(10) 0.0244(6) Uani 1 1 d .
C35 C 0.7462(4) 0.28167(15) 0.97818(11) 0.0337(6) Uani 1 1 d .
H35 H 0.8017 0.2500 0.9590 0.040 Uiso 1 1 calc R
C36 C 0.7723(4) 0.27773(16) 1.02335(12) 0.0390(7) Uani 1 1 d .
H36 H 0.8423 0.2429 1.0354 0.047 Uiso 1 1 calc R
C37 C 0.6944(3) 0.32579(15) 1.05160(11) 0.0327(6) Uani 1 1 d .
H37 H 0.7133 0.3237 1.0829 0.039 Uiso 1 1 calc R
C38 C 0.5916(3) 0.37560(16) 1.03454(9) 0.0257(6) Uani 1 1 d .
H38 H 0.5422 0.4082 1.0542 0.031 Uiso 1 1 calc R
C39 C 0.5570(3) 0.37960(14) 0.98787(8) 0.0205(5) Uani 1 1 d .
C40 C 0.4469(3) 0.42950(12) 0.96862(8) 0.0192(5) Uani 1 1 d .
C41 C 0.3678(3) 0.48404(13) 0.99706(8) 0.0190(5) Uani 1 1 d .
C42 C 0.4368(3) 0.55267(15) 0.99572(10) 0.0261(6) Uani 1 1 d .
C43 C 0.4307(4) 0.59516(16) 1.03548(11) 0.0363(8) Uani 1 1 d .
H43 H 0.4843 0.6388 1.0353 0.044 Uiso 1 1 calc R
C44 C 0.3515(4) 0.57446(17) 1.07226(11) 0.0397(9) Uani 1 1 d .
H44 H 0.3534 0.6030 1.0981 0.048 Uiso 1 1 calc R
C45 C 0.2634(4) 0.51017(16) 1.07390(8) 0.0303(6) Uani 1 1 d .
C46 C 0.1723(4) 0.4898(2) 1.11209(10) 0.0445(10) Uani 1 1 d .
H46 H 0.1681 0.5193 1.1374 0.053 Uiso 1 1 calc R
C47 C 0.0902(4) 0.4283(2) 1.11302(11) 0.0507(11) Uani 1 1 d .
H47 H 0.0284 0.4155 1.1388 0.061 Uiso 1 1 calc R
C48 C 0.0966(4) 0.3841(2) 1.07636(11) 0.0418(8) Uani 1 1 d .
H48 H 0.0386 0.3414 1.0773 0.050 Uiso 1 1 calc R
C49 C 0.1867(3) 0.40193(15) 1.03869(9) 0.0267(6) Uani 1 1 d .
H49 H 0.1913 0.3711 1.0140 0.032 Uiso 1 1 calc R
C50 C 0.2712(3) 0.46505(13) 1.03655(8) 0.0212(5) Uani 1 1 d .
C51 C -0.0121(3) 0.54743(15) 0.91946(10) 0.0273(6) Uani 1 1 d .
C52 C 0.0803(3) 0.60105(15) 0.89653(9) 0.0264(6) Uani 1 1 d .
C53 C 0.1285(4) 0.65081(15) 0.92842(11) 0.0307(7) Uani 1 1 d .
C54 C 0.0657(4) 0.62954(18) 0.97123(9) 0.0346(7) Uani 1 1 d .
C55 C -0.0206(4) 0.56616(17) 0.96544(10) 0.0321(7) Uani 1 1 d .
C56 C -0.0892(4) 0.48631(19) 0.89795(14) 0.0513(10) Uani 1 1 d .
H56A H -0.1155 0.4518 0.9208 0.077 Uiso 1 1 calc R
H56B H -0.0110 0.4666 0.8762 0.077 Uiso 1 1 calc R
H56C H -0.1919 0.5002 0.8826 0.077 Uiso 1 1 calc R
C57 C 0.1137(4) 0.6030(2) 0.84752(11) 0.0437(9) Uani 1 1 d .
H57A H 0.0102 0.6139 0.8315 0.066 Uiso 1 1 calc R
H57B H 0.1552 0.5580 0.8377 0.066 Uiso 1 1 calc R
H57C H 0.1975 0.6384 0.8411 0.066 Uiso 1 1 calc R
C58 C 0.2284(5) 0.71357(17) 0.91937(14) 0.0553(11) Uani 1 1 d .
H58A H 0.3076 0.7043 0.8952 0.083 Uiso 1 1 calc R
H58B H 0.2896 0.7267 0.9464 0.083 Uiso 1 1 calc R
H58C H 0.1539 0.7512 0.9106 0.083 Uiso 1 1 calc R
C59 C 0.0705(5) 0.6719(2) 1.01334(13) 0.0725(16) Uani 1 1 d .
H59A H -0.0354 0.6967 1.0168 0.109 Uiso 1 1 calc R
H59B H 0.1623 0.7052 1.0115 0.109 Uiso 1 1 calc R
H59C H 0.0877 0.6416 1.0391 0.109 Uiso 1 1 calc R
C60 C -0.1121(4) 0.5266(3) 1.00075(13) 0.0603(13) Uani 1 1 d .
H60A H -0.0624 0.5363 1.0300 0.090 Uiso 1 1 calc R
H60B H -0.1040 0.4772 0.9944 0.090 Uiso 1 1 calc R
H60C H -0.2296 0.5405 1.0009 0.090 Uiso 1 1 calc R
O1 O 0.9764(2) 0.81561(9) 0.85633(6) 0.0217(4) Uani 1 1 d .
O2 O 0.7678(2) 0.89622(9) 0.79923(6) 0.0255(4) Uani 1 1 d .
O3 O 0.3213(2) 0.47626(11) 0.90362(6) 0.0298(5) Uani 1 1 d .
O4 O 0.4964(2) 0.57511(10) 0.95783(7) 0.0345(5) Uani 1 1 d .

loop_
_atom_site_aniso_label
_atom_site_aniso_U_11
_atom_site_aniso_U_22
_atom_site_aniso_U_33
_atom_site_aniso_U_23
_atom_site_aniso_U_13
_atom_site_aniso_U_12
Rh1 0.01713(9) 0.01455(8) 0.02075(8) -0.00064(8) 0.00131(8) -0.00030(8)
Rh2 0.01837(10) 0.02144(9) 0.02218(9) 0.00415(8) -0.00099(8) 0.00215(8)
C1 0.0165(13) 0.0166(12) 0.0264(13) 0.0018(10) 0.0062(10) 0.0041(10)
C2 0.0237(15) 0.0272(14) 0.0237(13) 0.0041(11) 0.0037(11) 0.0034(11)
C3 0.0226(15) 0.0283(14) 0.0344(15) 0.0131(12) 0.0066(12) 0.0006(11)
C4 0.0185(13) 0.0187(13) 0.0384(16) 0.0035(11) 0.0055(12) 0.0015(10)
C5 0.0282(16) 0.0275(15) 0.053(2) 0.0074(14) 0.0115(15) -0.0060(13)
C6 0.0320(19) 0.0299(16) 0.068(2) -0.0061(16) 0.0031(16) -0.0137(13)
C7 0.0285(16) 0.0352(16) 0.0477(17) -0.0121(15) -0.0020(15) -0.0058(15)
C8 0.0205(14) 0.0247(14) 0.0361(16) -0.0029(12) 0.0000(12) 0.0002(11)
C9 0.0141(12) 0.0151(11) 0.0302(13) 0.0022(10) 0.0032(10) 0.0024(9)
C10 0.0162(11) 0.0153(10) 0.0222(11) 0.0033(10) 0.0020(11) 0.0012(9)
C11 0.0185(13) 0.0173(12) 0.0200(12) 0.0023(10) -0.0015(10) -0.0023(10)
C12 0.0141(12) 0.0178(13) 0.0301(13) 0.0011(10) -0.0014(10) 0.0004(9)
C13 0.0256(15) 0.0182(13) 0.0390(15) 0.0078(11) -0.0076(12) 0.0024(10)
C14 0.0312(15) 0.0294(15) 0.0285(14) 0.0123(11) -0.0068(12) -0.0022(12)
C15 0.0255(15) 0.0257(13) 0.0237(13) 0.0012(10) -0.0039(11) -0.0074(11)
C16 0.0375(19) 0.0378(16) 0.0212(13) 0.0004(11) 0.0009(12) -0.0105(13)
C17 0.0416(19) 0.0373(18) 0.0285(15) -0.0118(13) 0.0129(13) -0.0076(14)
C18 0.0294(15) 0.0284(14) 0.0334(16) -0.0086(13) 0.0083(13) -0.0019(11)
C19 0.0268(15) 0.0201(12) 0.0262(13) -0.0024(10) 0.0027(12) -0.0006(11)
C20 0.0200(12) 0.0196(12) 0.0205(11) -0.0013(9) -0.0002(11) -0.0066(11)
C21 0.0177(13) 0.0217(13) 0.0530(18) -0.0017(14) 0.0013(13) -0.0017(10)
C22 0.0238(15) 0.0328(15) 0.0324(14) 0.0034(12) -0.0064(13) -0.0126(13)
C23 0.0252(14) 0.0208(13) 0.0322(15) -0.0045(11) 0.0035(12) -0.0077(11)
C24 0.0252(15) 0.0222(14) 0.0325(15) 0.0071(11) 0.0010(12) -0.0068(11)
C25 0.0265(15) 0.0345(15) 0.0311(14) -0.0058(12) 0.0099(13) -0.0156(13)
C26 0.0228(16) 0.0330(18) 0.109(4) -0.001(2) 0.005(2) 0.0049(14)
C27 0.045(2) 0.050(2) 0.0426(18) 0.0145(16) -0.0184(16) -0.0189(16)
C28 0.050(2) 0.0318(18) 0.058(2) -0.0198(16) 0.0120(18) -0.0124(15)
C29 0.048(2) 0.0347(18) 0.061(2) 0.0220(17) -0.0155(18) -0.0129(16)
C30 0.050(2) 0.076(3) 0.0407(17) -0.0221(18) 0.0240(17) -0.031(2)
C31 0.0188(14) 0.0296(15) 0.0246(13) 0.0010(11) 0.0044(11) 0.0017(10)
C32 0.0265(16) 0.0415(17) 0.0214(12) -0.0074(12) 0.0057(11) 0.0044(13)
C33 0.0257(15) 0.0330(16) 0.0317(15) -0.0106(13) 0.0084(12) 0.0037(12)
C34 0.0198(14) 0.0196(13) 0.0336(15) -0.0033(11) 0.0015(11) -0.0016(10)
C35 0.0267(15) 0.0245(13) 0.0498(17) -0.0050(12) 0.0017(15) 0.0075(13)
C36 0.0296(17) 0.0309(15) 0.057(2) 0.0054(14) -0.0046(16) 0.0111(14)
C37 0.0289(15) 0.0348(16) 0.0345(16) 0.0047(14) -0.0079(13) 0.0040(12)
C38 0.0214(13) 0.0252(13) 0.0304(13) 0.0002(12) -0.0024(11) 0.0014(11)
C39 0.0160(12) 0.0189(11) 0.0266(12) 0.0008(10) 0.0009(10) -0.0019(11)
C40 0.0174(13) 0.0177(11) 0.0223(12) -0.0019(9) 0.0040(11) 0.0012(10)
C41 0.0176(13) 0.0194(12) 0.0200(12) 0.0012(10) -0.0026(10) 0.0015(10)
C42 0.0170(13) 0.0189(12) 0.0423(16) 0.0004(12) -0.0114(11) 0.0018(11)
C43 0.0360(18) 0.0226(14) 0.050(2) -0.0095(13) -0.0247(15) 0.0043(12)
C44 0.0428(19) 0.0373(18) 0.0390(17) -0.0224(14) -0.0243(15) 0.0200(15)
C45 0.0297(16) 0.0407(16) 0.0204(12) -0.0078(11) -0.0079(13) 0.0162(14)
C46 0.040(2) 0.075(3) 0.0180(14) -0.0058(15) -0.0029(13) 0.0309(19)
C47 0.036(2) 0.089(3) 0.0273(17) 0.0192(18) 0.0112(14) 0.0196(19)
C48 0.0257(16) 0.057(2) 0.0426(18) 0.0227(17) 0.0039(13) 0.0028(15)
C49 0.0244(14) 0.0290(14) 0.0267(13) 0.0064(11) 0.0037(11) 0.0040(11)
C50 0.0195(13) 0.0262(13) 0.0180(11) -0.0004(9) -0.0030(10) 0.0072(10)
C51 0.0170(13) 0.0260(13) 0.0390(15) -0.0002(12) -0.0057(11) 0.0006(11)
C52 0.0232(15) 0.0292(14) 0.0267(14) 0.0044(11) -0.0049(11) 0.0086(11)
C53 0.0251(15) 0.0229(14) 0.0440(17) 0.0016(13) -0.0128(13) 0.0043(11)
C54 0.0315(17) 0.0447(18) 0.0277(14) -0.0077(14) -0.0101(12) 0.0207(15)
C55 0.0184(14) 0.0439(18) 0.0340(15) 0.0115(13) 0.0003(12) 0.0099(13)
C56 0.035(2) 0.0374(19) 0.082(3) -0.0071(19) -0.0185(19) -0.0002(15)
C57 0.0362(18) 0.063(2) 0.0323(17) 0.0076(16) -0.0040(14) 0.0155(16)
C58 0.046(2) 0.0271(16) 0.092(3) 0.0172(18) -0.025(2) -0.0052(16)
C59 0.074(3) 0.088(3) 0.055(2) -0.038(2) -0.029(2) 0.053(3)
C60 0.0280(19) 0.098(4) 0.055(2) 0.029(2) 0.0144(17) 0.020(2)
O1 0.0239(10) 0.0213(9) 0.0197(8) -0.0001(7) -0.0004(8) -0.0021(8)
O2 0.0205(9) 0.0208(8) 0.0353(10) -0.0016(8) 0.0019(9) 0.0025(7)
O3 0.0300(11) 0.0397(12) 0.0196(9) 0.0011(8) 0.0008(8) 0.0122(9)
O4 0.0209(11) 0.0312(11) 0.0513(13) 0.0152(9) -0.0023(9) -0.0021(8)

loop_
_atom_type_symbol
_atom_type_description
_atom_type_scat_dispersion_real
_atom_type_scat_dispersion_imag
_atom_type_scat_source
C C 0.0033 0.0016 'International Tables Vol C Tables 4.2.6.8 and 6.1.1.4'
H H 0.0000 0.0000 'International Tables Vol C Tables 4.2.6.8 and 6.1.1.4'
O O 0.0106 0.0060 'International Tables Vol C Tables 4.2.6.8 and 6.1.1.4'
Rh Rh -1.1178 0.9187 'International Tables Vol C Tables 4.2.6.8 and 6.1.1.4'

loop_
_geom_angle_atom_site_label_1
_geom_angle_atom_site_label_2
_geom_angle_atom_site_label_3
_geom_angle
O1 Rh1 C21 104.63(10)
O1 Rh1 C25 143.12(10)
C21 Rh1 C25 39.34(12)
O1 Rh1 C24 152.57(9)
C21 Rh1 C24 65.49(11)
C25 Rh1 C24 38.58(11)
O1 Rh1 C22 91.59(9)
C21 Rh1 C22 38.85(11)
C25 Rh1 C22 64.62(11)
C24 Rh1 C22 64.36(11)
O1 Rh1 O2 85.02(7)
C21 Rh1 O2 170.35(10)
C25 Rh1 O2 131.11(10)
C24 Rh1 O2 105.90(9)
C22 Rh1 O2 142.94(10)
O1 Rh1 C23 114.32(9)
C21 Rh1 C23 64.69(11)
C25 Rh1 C23 64.15(10)
C24 Rh1 C23 38.34(11)
C22 Rh1 C23 37.92(11)
O2 Rh1 C23 111.73(9)
O1 Rh1 C12 98.87(9)
C21 Rh1 C12 140.76(11)
C25 Rh1 C12 108.51(11)
C24 Rh1 C12 104.18(10)
C22 Rh1 C12 168.25(10)
O2 Rh1 C12 34.42(8)
C23 Rh1 C12 131.12(10)
O1 Rh1 C11 80.35(8)
C21 Rh1 C11 117.04(10)
C25 Rh1 C11 106.88(10)
C24 Rh1 C11 127.07(10)
C22 Rh1 C11 151.66(11)
O2 Rh1 C11 63.86(8)
C23 Rh1 C11 164.82(10)
C12 Rh1 C11 37.45(9)
O3 Rh2 C51 93.53(10)
O3 Rh2 C52 95.80(9)
C51 Rh2 C52 39.60(11)
O3 Rh2 C53 129.09(10)
C51 Rh2 C53 65.21(11)
C52 Rh2 C53 38.27(11)
O3 Rh2 O4 86.28(8)
C51 Rh2 O4 165.61(9)
C52 Rh2 O4 126.07(10)
C53 Rh2 O4 103.97(10)
O3 Rh2 C55 125.38(11)
C51 Rh2 C55 38.66(11)
C52 Rh2 C55 65.03(11)
C53 Rh2 C55 64.65(12)
O4 Rh2 C55 147.20(10)
O3 Rh2 C54 157.61(9)
C51 Rh2 C54 64.66(11)
C52 Rh2 C54 64.47(11)
C53 Rh2 C54 38.65(12)
O4 Rh2 C54 113.49(11)
C55 Rh2 C54 38.22(12)
O3 Rh2 C42 100.31(9)
C51 Rh2 C42 157.77(11)
C52 Rh2 C42 152.64(11)
C53 Rh2 C42 116.40(11)
O4 Rh2 C42 34.72(9)
C55 Rh2 C42 120.01(11)
C54 Rh2 C42 102.00(11)
O3 Rh2 C41 81.09(8)
C51 Rh2 C41 130.38(10)
C52 Rh2 C41 169.63(11)
C53 Rh2 C41 148.27(11)
O4 Rh2 C41 63.83(8)
C55 Rh2 C41 108.69(10)
C54 Rh2 C41 116.34(10)
C42 Rh2 C41 37.35(10)
O1 C1 C10 121.4(2)
O1 C1 C2 118.6(2)
C10 C1 C2 120.0(2)
C3 C2 C1 120.8(3)
C2 C3 C4 120.9(3)
C3 C4 C9 119.7(2)
C3 C4 C5 120.9(3)
C9 C4 C5 119.3(3)
C6 C5 C4 120.5(3)
C5 C6 C7 120.2(3)
C8 C7 C6 120.9(3)
C7 C8 C9 121.2(3)
C8 C9 C4 117.8(2)
C8 C9 C10 123.8(2)
C4 C9 C10 118.4(2)
C1 C10 C9 120.0(2)
C1 C10 C11 118.5(2)
C9 C10 C11 121.3(2)
C12 C11 C20 117.0(2)
C12 C11 C10 118.6(2)
C20 C11 C10 119.9(2)
C12 C11 Rh1 68.33(14)
C20 C11 Rh1 116.69(17)
C10 C11 Rh1 103.38(16)
O2 C12 C11 119.0(2)
O2 C12 C13 121.7(2)
C11 C12 C13 119.3(2)
O2 C12 Rh1 71.64(14)
C11 C12 Rh1 74.23(14)
C13 C12 Rh1 123.72(18)
C14 C13 C12 121.7(2)
C13 C14 C15 121.4(2)
C16 C15 C20 119.4(3)
C16 C15 C14 121.7(3)
C20 C15 C14 118.9(2)
C17 C16 C15 120.9(3)
C16 C17 C18 120.2(3)
C19 C18 C17 120.3(3)
C18 C19 C20 120.8(3)
C19 C20 C15 118.4(2)
C19 C20 C11 120.9(2)
C15 C20 C11 120.7(2)
C22 C21 C25 107.5(2)
C22 C21 C26 126.5(3)
C25 C21 C26 125.8(3)
C22 C21 Rh1 72.30(16)
C25 C21 Rh1 71.87(16)
C26 C21 Rh1 124.7(2)
C23 C22 C21 108.5(2)
C23 C22 C27 126.1(3)
C21 C22 C27 125.4(3)
C23 C22 Rh1 71.94(16)
C21 C22 Rh1 68.85(15)
C27 C22 Rh1 124.0(2)
C22 C23 C24 108.3(3)
C22 C23 C28 126.9(3)
C24 C23 C28 124.7(3)
C22 C23 Rh1 70.13(15)
C24 C23 Rh1 69.93(16)
C28 C23 Rh1 127.8(2)
C25 C24 C23 107.8(3)
C25 C24 C29 126.3(3)
C23 C24 C29 125.9(3)
C25 C24 Rh1 70.55(15)
C23 C24 Rh1 71.74(16)
C29 C24 Rh1 125.3(2)
C24 C25 C21 107.7(2)
C24 C25 C30 125.9(3)
C21 C25 C30 126.2(3)
C24 C25 Rh1 70.87(16)
C21 C25 Rh1 68.79(15)
C30 C25 Rh1 129.1(2)
O3 C31 C40 121.7(2)
O3 C31 C32 118.9(2)
C40 C31 C32 119.4(3)
C33 C32 C31 121.5(3)
C32 C33 C34 121.0(3)
C35 C34 C33 121.5(3)
C35 C34 C39 119.5(3)
C33 C34 C39 118.9(3)
C36 C35 C34 121.7(3)
C35 C36 C37 119.2(3)
C38 C37 C36 120.8(3)
C37 C38 C39 121.4(3)
C38 C39 C34 117.4(2)
C38 C39 C40 123.4(2)
C34 C39 C40 119.2(2)
C31 C40 C39 119.9(2)
C31 C40 C41 119.2(2)
C39 C40 C41 120.7(2)
C42 C41 C50 117.3(2)
C42 C41 C40 118.3(2)
C50 C41 C40 120.4(2)
C42 C41 Rh2 68.06(14)
C50 C41 Rh2 116.72(17)
C40 C41 Rh2 102.50(16)
O4 C42 C41 118.2(3)
O4 C42 C43 122.4(3)
C41 C42 C43 119.3(3)
O4 C42 Rh2 70.91(15)
C41 C42 Rh2 74.58(15)
C43 C42 Rh2 122.79(19)
C44 C43 C42 121.5(3)
C43 C44 C45 121.7(3)
C46 C45 C50 119.1(3)
C46 C45 C44 121.7(3)
C50 C45 C44 119.2(3)
C47 C46 C45 120.7(3)
C46 C47 C48 120.4(3)
C49 C48 C47 120.4(4)
C48 C49 C50 120.6(3)
C49 C50 C45 118.8(3)
C49 C50 C41 120.9(2)
C45 C50 C41 120.3(2)
C55 C51 C52 107.3(3)
C55 C51 C56 127.1(3)
C52 C51 C56 125.5(3)
C55 C51 Rh2 71.72(16)
C52 C51 Rh2 70.40(15)
C56 C51 Rh2 125.2(2)
C53 C52 C51 108.2(3)
C53 C52 C57 126.7(3)
C51 C52 C57 125.1(3)
C53 C52 Rh2 71.65(16)
C51 C52 Rh2 70.00(15)
C57 C52 Rh2 125.0(2)
C52 C53 C54 108.0(3)
C52 C53 C58 125.9(3)
C54 C53 C58 126.0(3)
C52 C53 Rh2 70.08(16)
C54 C53 Rh2 71.25(17)
C58 C53 Rh2 123.7(2)
C55 C54 C53 108.1(3)
C55 C54 C59 126.0(3)
C53 C54 C59 125.4(4)
C55 C54 Rh2 70.38(17)
C53 C54 Rh2 70.10(16)
C59 C54 Rh2 131.4(2)
C54 C55 C51 108.4(3)
C54 C55 C60 126.6(3)
C51 C55 C60 125.0(3)
C54 C55 Rh2 71.40(17)
C51 C55 Rh2 69.62(16)
C60 C55 Rh2 126.7(2)
C1 O1 Rh1 115.50(15)
C12 O2 Rh1 73.94(14)
C31 O3 Rh2 114.78(17)
C42 O4 Rh2 74.38(14)

loop_
_geom_bond_atom_site_label_1
_geom_bond_atom_site_label_2
_geom_bond_distance
Rh1 O1 2.0404(17)
Rh1 C21 2.122(3)
Rh1 C25 2.163(3)
Rh1 C24 2.167(3)
Rh1 C22 2.167(3)
Rh1 O2 2.1840(18)
Rh1 C23 2.191(3)
Rh1 C12 2.211(3)
Rh1 C11 2.290(3)
Rh2 O3 2.041(2)
Rh2 C51 2.137(3)
Rh2 C52 2.142(3)
Rh2 C53 2.163(3)
Rh2 O4 2.1643(19)
Rh2 C55 2.165(3)
Rh2 C54 2.178(3)
Rh2 C42 2.206(3)
Rh2 C41 2.292(3)
C1 O1 1.323(3)
C1 C10 1.386(4)
C1 C2 1.427(4)
C2 C3 1.353(4)
C3 C4 1.417(4)
C4 C9 1.427(4)
C4 C5 1.429(4)
C5 C6 1.369(5)
C6 C7 1.391(5)
C7 C8 1.377(4)
C8 C9 1.412(4)
C9 C10 1.438(3)
C10 C11 1.497(3)
C11 C12 1.447(3)
C11 C20 1.459(4)
C12 O2 1.301(3)
C12 C13 1.447(4)
C13 C14 1.335(4)
C14 C15 1.445(4)
C15 C16 1.407(4)
C15 C20 1.417(4)
C16 C17 1.365(4)
C17 C18 1.392(4)
C18 C19 1.383(4)
C19 C20 1.404(4)
C21 C22 1.427(4)
C21 C25 1.443(4)
C21 C26 1.496(4)
C22 C23 1.416(4)
C22 C27 1.486(4)
C23 C24 1.431(4)
C23 C28 1.505(4)
C24 C25 1.430(4)
C24 C29 1.489(4)
C25 C30 1.491(4)
C31 O3 1.325(3)
C31 C40 1.389(3)
C31 C32 1.422(4)
C32 C33 1.349(4)
C33 C34 1.415(4)
C34 C35 1.408(4)
C34 C39 1.426(4)
C35 C36 1.369(4)
C36 C37 1.405(4)
C37 C38 1.369(4)
C38 C39 1.425(4)
C39 C40 1.431(4)
C40 C41 1.499(3)
C41 C42 1.443(4)
C41 C50 1.459(4)
C42 O4 1.304(3)
C42 C43 1.448(4)
C43 C44 1.332(5)
C44 C45 1.434(5)
C45 C46 1.412(4)
C45 C50 1.421(3)
C46 C47 1.363(6)
C47 C48 1.393(5)
C48 C49 1.383(4)
C49 C50 1.401(4)
C51 C55 1.424(4)
C51 C52 1.450(4)
C51 C56 1.484(4)
C52 C53 1.411(4)
C52 C57 1.491(4)
C53 C54 1.437(4)
C53 C58 1.482(4)
C54 C55 1.422(5)
C54 C59 1.505(5)
C55 C60 1.497(5)
